data_4323289
loop_
_publ_author_name
'Hidetake Seino'
'Youichi Ishii'
'Masanobu Hidai'

_publ_contact_author
;
   Hidai, Masanobu
   Department of Chemistry and Biotechnology, Graduate School of Engineering,
   the University of Tokyo, Tokyo, Hongo, Bunkyo-ku 113, Japan
;
_publ_contact_author_fax ' +81 3-(5800)-6945 '
_publ_section_title
;
 Synthesis and Structure Determinations of Complexes Containing a
 Five-Membered Lactam Structure Based on Organohydrazido(2-) Ligands1
;
_journal_name_full 'Inorganic Chemistry'
_journal_page_first 161
_journal_page_last 171
_journal_paper_doi 10.1021/ic960778e
_journal_volume 36
_journal_year 1997
_chemical_formula_sum 'C56 H52 B F5 N2 O P4 W'
_space_group_IT_number 14
_symmetry_cell_setting monoclinic
_symmetry_Int_Tables_number 14
_symmetry_space_group_name_Hall '-P 2yn'
_symmetry_space_group_name_H-M 'P 1 21/n 1'
_audit_creation_date 'Wed Jun 19 09:26:02 1996'
_audit_creation_method 'from TEXRAY.INF file'
_cell_angle_alpha 90
_cell_angle_beta 110.278(8)
_cell_angle_gamma 90
_cell_formula_units_Z 4.00
_cell_length_a 17.710(2)
_cell_length_b 17.885(2)
_cell_length_c 17.785(2)
_cell_measurement_reflns_used 25
_cell_measurement_temperature 293
_cell_measurement_theta_max 36.85
_cell_measurement_theta_min 33.14
_cell_volume 5284.1(11)
_computing_cell_refinement 'MSC/AFC Diffractometer Control'
_computing_data_collection 'MSC/AFC Diffractometer Control'
_computing_data_reduction 'teXsan: PROCESS (MSC)'
_computing_publication_material 'teXsan: FINISH (MSC)'
_computing_structure_refinement 'teXsan: LS (MSC)'
_computing_structure_solution 'DIRDIF92 (PATTY)'
_diffrn_ambient_temperature 293
_diffrn_measurement_device AFC7R
_diffrn_measurement_method 'omega/2-theta scans'
_diffrn_orient_matrix_UB_11 0.00471
_diffrn_orient_matrix_UB_12 0.03963
_diffrn_orient_matrix_UB_13 0.04104
_diffrn_orient_matrix_UB_21 0.02505
_diffrn_orient_matrix_UB_22 -0.03703
_diffrn_orient_matrix_UB_23 0.04368
_diffrn_orient_matrix_UB_31 0.05453
_diffrn_orient_matrix_UB_32 0.01358
_diffrn_orient_matrix_UB_33 -0.00068
_diffrn_radiation_monochromator graphite
_diffrn_radiation_source 'Rigaku rotating anode'
_diffrn_radiation_type MoKalpha
_diffrn_radiation_wavelength 0.7107
_diffrn_reflns_av_R_equivalents 5.84
_diffrn_reflns_limit_h_max 23
_diffrn_reflns_limit_h_min 0
_diffrn_reflns_limit_k_max 23
_diffrn_reflns_limit_k_min 0
_diffrn_reflns_limit_l_max 1
_diffrn_reflns_limit_l_min -14
_diffrn_reflns_number 12917
_diffrn_reflns_theta_max 27.5062
_diffrn_reflns_theta_min 2.59
_diffrn_standards_decay_% -0.92
_diffrn_standards_interval_count 150
_diffrn_standards_number 3
_exptl_absorpt_coefficient_mu_cm 24.080
_exptl_absorpt_correction_T_max 0.999
_exptl_absorpt_correction_T_min 0.928
_exptl_absorpt_correction_type psi-scan
_exptl_crystal_colour orange
_exptl_crystal_density_diffrn 1.486
_exptl_crystal_density_meas 1.487
_exptl_crystal_density_meas_temp 297
_exptl_crystal_density_method flotation
_exptl_crystal_description prismatic
_exptl_crystal_F_000 2376.00
_exptl_crystal_size_max 0.6
_exptl_crystal_size_mid 0.25
_exptl_crystal_size_min 0.2
_refine_diff_density_max -0.69750
_refine_diff_density_min 0.72480
_refine_ls_extinction_coef 0.00000
_refine_ls_extinction_method Zachariasen_type_2_Gaussian_isotropic
_refine_ls_goodness_of_fit_obs 1.330
_refine_ls_hydrogen_treatment noref
_refine_ls_matrix_type full
_refine_ls_number_constraints 0
_refine_ls_number_parameters 631
_refine_ls_number_reflns 6634
_refine_ls_number_restraints 0
_refine_ls_R_factor_obs 0.0390
_refine_ls_shift/esd_max 0.3610
_refine_ls_structure_factor_coef F
_refine_ls_weighting_scheme sigma
_refine_ls_wR_factor_obs 0.0220
_cod_data_source_file ic960778e_3.cif
_cod_data_source_block '[WF(NNCH2CH=CHCO)(dppe)2][BF4]_(12a+BF4-)'
_cod_original_cell_volume 5283.9(9)
_cod_original_sg_symbol_H-M 'P 21/n '
_cod_original_formula_sum 'C56 H52 W N2 O P4 F5 B'
_cod_database_code 4323289

loop_
_symmetry_equiv_pos_as_xyz
'   +x,   +y,   +z'
1/2-x,1/2+y,1/2-z
'   -x,   -y,   -z'
1/2+x,1/2-y,1/2+z

loop_
_atom_site_aniso_label
_atom_site_aniso_U_11
_atom_site_aniso_U_22
_atom_site_aniso_U_33
_atom_site_aniso_U_12
_atom_site_aniso_U_13
_atom_site_aniso_U_23
W 0.0334(1) 0.0327(1) 0.0345(1) 0.0015(2) 0.01310(9) -0.0031(2)
P1 0.0398(10) 0.046(1) 0.050(1) 0.0016(8) 0.0207(8) -0.0099(8)
P2 0.0382(9) 0.0362(9) 0.0392(9) 0.0000(8) 0.0137(8) -0.0029(8)
P3 0.0350(9) 0.0382(10) 0.0387(10) 0.0028(8) 0.0110(8) -0.0036(8)
P4 0.0428(10) 0.0376(9) 0.0358(9) 0.0008(8) 0.0134(8) -0.0043(8)
F1 0.057(2) 0.040(2) 0.042(2) 0.002(2) 0.019(2) 0.002(2)
F2 0.091(4) 0.262(8) 0.150(5) -0.038(4) -0.020(4) 0.113(5)
F3 0.225(6) 0.116(4) 0.159(5) 0.045(5) 0.114(5) 0.085(4)
F4 0.129(4) 0.093(4) 0.175(5) -0.008(3) 0.068(4) -0.030(3)
F5 0.154(5) 0.112(5) 0.135(5) 0.031(4) 0.069(4) 0.011(3)
O 0.070(4) 0.057(3) 0.100(4) 0.015(3) 0.029(3) 0.015(3)
N1 0.035(3) 0.035(3) 0.038(3) 0.003(2) 0.014(2) 0.003(2)
N2 0.059(4) 0.039(3) 0.054(4) -0.001(3) 0.021(3) 0.008(3)
C2 0.079(6) 0.040(4) 0.070(5) 0.015(5) 0.026(5) 0.003(4)
C3 0.110(7) 0.045(5) 0.126(8) 0.004(5) 0.050(6) 0.033(5)
C4 0.116(7) 0.065(6) 0.099(7) -0.007(6) 0.054(6) 0.024(5)
C5 0.072(5) 0.060(5) 0.065(5) -0.011(4) 0.034(4) 0.002(4)
C10 0.041(4) 0.048(4) 0.060(4) 0.009(3) 0.022(3) -0.004(3)
C20 0.033(4) 0.062(5) 0.050(4) 0.003(3) 0.014(3) 0.002(4)
C30 0.041(3) 0.053(4) 0.049(4) 0.007(4) 0.006(3) -0.011(4)
C40 0.046(4) 0.044(4) 0.043(4) 0.001(3) 0.003(3) -0.008(3)
C111 0.048(4) 0.046(5) 0.067(4) 0.005(3) 0.028(3) -0.019(4)
C112 0.072(5) 0.056(5) 0.092(6) 0.015(4) 0.042(5) -0.013(5)
C113 0.095(7) 0.069(6) 0.126(8) 0.019(5) 0.047(7) -0.010(6)
C114 0.082(7) 0.070(6) 0.144(9) 0.012(5) 0.045(7) -0.044(7)
C115 0.069(6) 0.098(7) 0.088(6) 0.004(5) 0.031(5) -0.044(5)
C116 0.057(4) 0.059(5) 0.081(5) 0.002(4) 0.033(4) -0.024(4)
C121 0.054(5) 0.054(5) 0.055(5) -0.008(4) 0.030(4) -0.007(4)
C122 0.080(6) 0.077(6) 0.115(7) -0.008(5) 0.063(5) 0.019(5)
C123 0.125(8) 0.084(7) 0.20(1) 0.007(6) 0.113(8) 0.030(6)
C124 0.118(9) 0.105(8) 0.118(8) -0.040(7) 0.072(7) 0.004(7)
C125 0.073(6) 0.146(9) 0.118(8) -0.022(7) 0.063(6) 0.000(7)
C126 0.063(5) 0.091(6) 0.097(6) -0.005(5) 0.049(5) 0.001(5)
C211 0.039(4) 0.039(4) 0.040(4) 0.002(3) 0.010(3) 0.002(3)
C212 0.044(4) 0.043(4) 0.047(4) -0.008(3) 0.019(3) -0.001(4)
C213 0.063(5) 0.040(4) 0.074(5) -0.002(4) 0.033(4) 0.015(4)
C214 0.078(6) 0.038(4) 0.095(6) -0.014(4) 0.048(5) -0.008(4)
C215 0.068(5) 0.054(5) 0.090(6) -0.015(4) 0.013(5) -0.027(4)
C216 0.055(5) 0.057(5) 0.070(5) -0.004(4) 0.008(4) -0.006(4)
C222 0.037(4) 0.043(4) 0.033(4) 0.004(3) 0.011(3) 0.000(3)
C222 0.113(6) 0.061(5) 0.051(5) 0.021(4) 0.046(4) 0.011(4)
C223 0.166(8) 0.072(6) 0.069(5) 0.040(6) 0.074(6) 0.012(5)
C224 0.094(6) 0.085(7) 0.044(4) 0.014(5) 0.028(4) 0.011(4)
C225 0.046(4) 0.054(4) 0.047(4) 0.007(3) 0.005(3) 0.015(4)
C226 0.034(3) 0.061(5) 0.036(3) 0.003(3) 0.007(3) 0.000(3)
C311 0.039(3) 0.034(4) 0.044(4) 0.007(3) 0.017(3) -0.003(3)
C312 0.038(4) 0.041(4) 0.061(4) 0.002(3) 0.017(3) 0.002(3)
C313 0.060(4) 0.047(4) 0.088(5) 0.000(4) 0.047(4) 0.001(5)
C314 0.079(5) 0.063(5) 0.067(5) -0.002(4) 0.046(4) -0.001(4)
C315 0.072(5) 0.106(7) 0.046(4) 0.007(5) 0.024(4) 0.007(4)
C316 0.046(4) 0.091(5) 0.047(4) 0.001(5) 0.016(3) -0.005(5)
C321 0.043(4) 0.037(4) 0.048(4) 0.006(3) 0.018(3) -0.001(3)
C322 0.119(7) 0.048(5) 0.058(5) 0.023(5) 0.022(5) -0.001(4)
C323 0.138(8) 0.059(6) 0.074(6) 0.034(5) 0.029(6) 0.027(5)
C324 0.096(6) 0.043(5) 0.114(7) 0.017(4) 0.054(6) 0.004(5)
C325 0.110(7) 0.053(5) 0.094(6) -0.003(5) 0.066(6) -0.008(5)
C326 0.085(5) 0.037(4) 0.074(5) -0.005(4) 0.044(4) -0.002(4)
C411 0.051(4) 0.040(4) 0.027(3) -0.008(3) 0.014(3) -0.007(3)
C412 0.057(5) 0.057(5) 0.042(4) -0.016(4) 0.022(4) -0.006(4)
C413 0.092(6) 0.065(6) 0.058(5) -0.035(5) 0.033(5) -0.016(4)
C414 0.118(7) 0.035(4) 0.071(6) -0.019(5) 0.046(5) -0.006(4)
C415 0.101(6) 0.048(5) 0.058(5) 0.012(5) 0.031(5) -0.005(4)
C416 0.062(5) 0.045(4) 0.053(4) -0.002(4) 0.017(4) -0.007(4)
C421 0.057(4) 0.046(4) 0.035(4) 0.008(3) 0.018(3) 0.001(3)
C422 0.068(4) 0.050(5) 0.043(4) -0.002(3) 0.022(3) -0.012(3)
C423 0.093(5) 0.069(6) 0.054(4) -0.001(4) 0.039(4) -0.017(4)
C424 0.165(9) 0.093(7) 0.060(5) 0.012(6) 0.071(6) 0.010(5)
C425 0.24(1) 0.057(6) 0.090(6) -0.011(6) 0.107(7) 0.007(5)
C426 0.161(8) 0.046(5) 0.065(5) -0.005(5) 0.062(5) -0.004(4)
B 0.11(1) 0.068(8) 0.11(1) -0.006(7) 0.042(8) -0.001(7)

loop_
_atom_site_label
_atom_site_fract_x
_atom_site_fract_y
_atom_site_fract_z
_atom_site_U_iso_or_equiv
_atom_site_thermal_displace_type
_atom_site_calc_flag
_atom_site_calc_attached_atom
W 0.01449(1) 0.20017(1) -0.21784(1) 0.0332 Uani d ?
P1 -0.11812(9) 0.22559(9) -0.19907(1) 0.0438 Uani d ?
P2 -0.08243(9) 0.12389(8) -0.32951(9) 0.0378 Uani d ?
P3 0.14959(9) 0.15929(9) -0.22369(9) 0.0378 Uani d ?
P4 0.10595(9) 0.25978(9) -0.09197(9) 0.0388 Uani d ?
F1 0.0353(2) 0.1122(2) -0.1454(2) 0.0462 Uani d ?
F2 -0.0512(3) 0.6701(3) -0.3867(3) 0.1839 Uani d ?
F3 -0.0132(4) 0.6086(3) -0.2732(3) 0.1541 Uani d ?
F4 0.0708(3) 0.6250(2) -0.3409(3) 0.1280 Uani d ?
F5 0.0382(3) 0.7209(3) -0.2817(3) 0.1288 Uani d ?
O -0.1226(3) 0.3725(2) -0.3745(3) 0.0758 Uani d ?
N1 0.0079(2) 0.2806(2) -0.2777(2) 0.0356 Uani d ?
N2 0.0133(3) 0.3431(3) -0.3177(3) 0.0504 Uani d ?
C2 -0.0523(5) 0.3871(4) -0.3621(4) 0.0633 Uani d ?
C3 -0.0146(5) 0.4521(4) -0.3870(5) 0.0911 Uani d ?
C4 0.0654(5) 0.4453(4) -0.3599(5) 0.0888 Uani d ?
C5 0.0899(4) 0.3761(4) -0.3132(4) 0.0630 Uani d ?
C10 -0.1913(3) 0.2266(3) -0.3017(3) 0.0484 Uani d ?
C20 -0.1871(3) 0.1515(3) -0.3417(3) 0.0489 Uani d ?
C30 0.2293(3) 0.2006(4) -0.1372(3) 0.0502 Uani d ?
C40 0.2030(3) 0.2119(3) -0.0647(3) 0.0475 Uani d ?
C111 -0.1332(3) 0.3141(4) -0.1557(4) 0.0513 Uani d ?
C112 -0.1569(4) 0.3766(4) -0.2016(4) 0.0700 Uani d ?
C113 -0.1590(5) 0.4458(5) -0.1656(6) 0.0945 Uani d ?
C114 -0.1355(5) 0.4509(5) -0.0842(6) 0.0971 Uani d ?
C115 -0.1127(4) 0.3890(5) -0.0372(5) 0.0840 Uani d ?
C116 -0.1124(4) 0.3194(4) -0.0735(4) 0.0636 Uani d ?
C121 -0.1625(4) 0.1546(4) -0.1528(4) 0.0516 Uani d ?
C122 -0.1282(4) 0.0852(4) -0.1339(5) 0.0828 Uani d ?
C123 -0.1679(5) 0.0298(5) -0.1086(6) 0.1204 Uani d ?
C124 -0.2397(6) 0.0416(5) -0.1019(5) 0.1054 Uani d ?
C125 -0.2742(5) 0.1103(6) -0.1196(5) 0.1045 Uani d ?
C126 -0.2367(4) 0.1674(4) -0.1459(4) 0.0783 Uani d ?
C211 -0.0881(3) 0.0223(3) -0.3269(3) 0.0403 Uani d ?
C212 -0.0261(3) -0.0187(3) -0.2759(4) 0.0441 Uani d ?
C213 -0.0291(4) -0.0966(3) -0.2782(4) 0.0566 Uani d ?
C214 -0.0937(4) -0.1327(3) -0.3302(4) 0.0655 Uani d ?
C215 -0.1567(4) -0.0919(4) -0.3806(4) 0.0744 Uani d ?
C216 -0.1532(4) -0.0149(4) -0.3791(4) 0.0644 Uani d ?
C221 -0.0765(3) 0.1423(3) -0.4278(3) 0.0380 Uani d ?
C222 -0.0511(4) 0.0899(4) -0.4703(4) 0.0703 Uani d ?
C223 -0.0413(5) 0.1084(4) -0.5419(4) 0.0937 Uani d ?
C224 -0.0559(4) 0.1791(4) -0.5715(4) 0.0730 Uani d ?
C225 -0.0805(3) 0.2323(3) -0.5298(4) 0.0522 Uani d ?
C226 -0.0908(3) 0.2141(3) -0.4582(3) 0.0446 Uani d ?
C311 0.1816(3) 0.1862(3) -0.3075(3) 0.0380 Uani d ?
C312 0.2617(3) 0.1868(3) -0.2994(3) 0.0465 Uani d ?
C313 0.2852(3) 0.2080(4) -0.3627(4) 0.0594 Uani d ?
C314 0.2293(4) 0.2281(4) -0.4337(4) 0.0643 Uani d ?
C315 0.1494(4) 0.2276(4) -0.4438(4) 0.0737 Uani d ?
C316 0.1263(3) 0.2060(4) -0.3802(3) 0.0615 Uani d ?
C321 0.1733(3) 0.0595(3) -0.2117(3) 0.0422 Uani d ?
C322 0.1883(4) 0.0237(4) -0.1393(4) 0.0772 Uani d ?
C323 0.2040(5) -0.0518(4) -0.1317(4) 0.0923 Uani d ?
C324 0.2041(5) -0.0934(4) -0.1954(5) 0.0792 Uani d ?
C325 0.1885(4) -0.0590(4) -0.2659(4) 0.0776 Uani d ?
C326 0.1732(4) 0.0170(3) -0.2754(4) 0.0606 Uani d ?
C411 0.1279(4) 0.3578(3) -0.1023(3) 0.0392 Uani d ?
C412 0.2037(4) 0.3882(4) -0.0809(3) 0.0510 Uani d ?
C413 0.2139(4) 0.4633(4) -0.0927(4) 0.0695 Uani d ?
C414 0.1490(5) 0.5087(4) -0.1264(4) 0.0712 Uani d ?
C415 0.0723(5) 0.4797(4) -0.1473(4) 0.0680 Uani d ?
C416 0.0611(4) 0.4045(4) -0.1343(3) 0.0539 Uani d ?
C421 0.0848(3) 0.2554(3) 0.0009(3) 0.0454 Uani d ?
C422 0.0906(3) 0.3169(3) 0.0495(3) 0.0527 Uani d ?
C423 0.0723(4) 0.3127(4) 0.1182(4) 0.0683 Uani d ?
C424 0.0477(5) 0.2467(5) 0.1394(4) 0.0975 Uani d ?
C425 0.0435(6) 0.1838(4) 0.0939(5) 0.1143 Uani d ?
C426 0.0615(5) 0.1883(4) 0.0244(4) 0.0845 Uani d ?
B 0.0067(8) 0.6540(6) -0.3212(7) 0.0958 Uani d ?
H3 -0.0430 0.4931 -0.4182 0.1085 Uiso calc C3
H4 0.1017 0.4801 -0.3692 0.1053 Uiso calc C4
H51 0.1223 0.3867 -0.2594 0.0750 Uiso calc C5
H52 0.1185 0.3441 -0.3366 0.0750 Uiso calc C5
H11 -0.2441 0.2334 -0.3002 0.0579 Uiso calc C10
H12 -0.1791 0.2659 -0.3312 0.0579 Uiso calc C10
H21 -0.2174 0.1554 -0.3971 0.0584 Uiso calc C20
H22 -0.2099 0.1141 -0.3182 0.0584 Uiso calc C20
H31 0.2746 0.1681 -0.1222 0.0600 Uiso calc C30
H32 0.2438 0.2476 -0.1526 0.0600 Uiso calc C30
H41 0.2427 0.2412 -0.0259 0.0550 Uiso calc C40
H42 0.1989 0.1645 -0.0423 0.0550 Uiso calc C40
H112 -0.1719 0.3737 -0.2583 0.0821 Uiso calc C112
H113 -0.1767 0.4891 -0.1977 0.1118 Uiso calc C113
H114 -0.1356 0.4980 -0.0599 0.1158 Uiso calc C114
H115 -0.0969 0.3929 0.0194 0.0999 Uiso calc C115
H116 -0.0976 0.2756 -0.0414 0.0752 Uiso calc C116
H122 -0.0774 0.0753 -0.1384 0.0988 Uiso calc C122
H123 -0.1440 -0.0180 -0.0963 0.1407 Uiso calc C123
H124 -0.2659 0.0027 -0.0843 0.1254 Uiso calc C124
H125 -0.3250 0.1193 -0.1143 0.1247 Uiso calc C125
H126 -0.2618 0.2150 -0.1590 0.0931 Uiso calc C126
H212 0.0193 0.0058 -0.2388 0.0528 Uiso calc C212
H213 0.0144 -0.1247 -0.2431 0.0676 Uiso calc C213
H214 -0.0950 -0.1858 -0.3312 0.0781 Uiso calc C214
H215 -0.2022 -0.1170 -0.4164 0.0882 Uiso calc C215
H216 -0.1967 0.0127 -0.4147 0.0762 Uiso calc C216
H222 -0.0405 0.0401 -0.4508 0.0836 Uiso calc C222
H223 -0.0237 0.0718 -0.5707 0.1106 Uiso calc C223
H224 -0.0495 0.1913 -0.6209 0.0865 Uiso calc C224
H225 -0.0906 0.2819 -0.5501 0.0618 Uiso calc C225
H226 -0.1078 0.2516 -0.4297 0.0526 Uiso calc C226
H312 0.3013 0.1723 -0.2500 0.0544 Uiso calc C312
H313 0.3407 0.2085 -0.3564 0.0702 Uiso calc C313
H314 0.2458 0.2429 -0.4768 0.0758 Uiso calc C314
H315 0.1102 0.2418 -0.4936 0.0870 Uiso calc C315
H316 0.0707 0.2047 -0.3872 0.0737 Uiso calc C316
H322 0.1874 0.0511 -0.0938 0.0909 Uiso calc C322
H323 0.2152 -0.0752 -0.0810 0.1098 Uiso calc C323
H324 0.2150 -0.1455 -0.1899 0.0946 Uiso calc C324
H325 0.1878 -0.0879 -0.3110 0.0923 Uiso calc C325
H326 0.1630 0.0393 -0.3263 0.0710 Uiso calc C326
H412 0.2497 0.3573 -0.0579 0.0610 Uiso calc C412
H413 0.2667 0.4835 -0.0773 0.0828 Uiso calc C413
H414 0.1569 0.5600 -0.1353 0.0842 Uiso calc C414
H415 0.0271 0.5113 -0.1706 0.0815 Uiso calc C415
H416 0.0082 0.3851 -0.1475 0.0639 Uiso calc C416
H422 0.1073 0.3632 0.0347 0.0623 Uiso calc C422
H423 0.0773 0.3558 0.1508 0.0810 Uiso calc C423
H424 0.0334 0.2443 0.1863 0.1147 Uiso calc C424
H425 0.0277 0.1375 0.1105 0.1342 Uiso calc C425
H426 0.0580 0.1446 -0.0069 0.0998 Uiso calc C426

loop_
_atom_type_symbol
_atom_type_oxidation_number
_atom_type_number_in_cell
_atom_type_scat_dispersion_real
_atom_type_scat_dispersion_imag
_atom_type_scat_source
C 0 224 0.003 0.002 'International Tables'
H 0 208 0.000 0.000 'International Tables'
N 0 8 0.006 0.003 'International Tables'
O 0 4 0.011 0.006 'International Tables'
B 0 4 0.001 0.001 'International Tables'
F 0 20 0.017 0.010 'International Tables'
P 0 16 0.102 0.094 'International Tables'
W 0 4 -0.849 6.872 'International Tables'

loop_
_geom_angle_atom_site_label_1
_geom_angle_atom_site_label_2
_geom_angle_atom_site_label_3
_geom_angle
_geom_angle_site_symmetry_1
_geom_angle_site_symmetry_2
_geom_angle_site_symmetry_3
_geom_angle_publ_flag
P1 W P2 77.97(5) . . . yes
P1 W P3 172.02(5) . . . yes
P1 W P4 98.54(5) . . . yes
P1 W F1 91.67(9) . . . yes
P1 W N1 93.6(1) . . . yes
P2 W P3 101.85(5) . . . yes
P2 W P4 170.37(5) . . . yes
P2 W F1 90.29(9) . . . yes
P2 W N1 94.6(1) . . . yes
P3 W P4 80.34(5) . . . yes
P3 W F1 80.35(9) . . . yes
P3 W N1 94.4(1) . . . yes
P4 W F1 80.79(9) . . . yes
P4 W N1 94.5(1) . . . yes
F1 W N1 173.4(2) . . . yes
W P1 C10 103.8(2) . . . no
W P1 C111 119.5(2) . . . no
W P1 C121 119.9(2) . . . no
C10 P1 C111 104.9(3) . . . no
C10 P1 C121 100.9(3) . . . no
C111 P1 C121 105.3(3) . . . no
W P2 C20 109.1(2) . . . no
W P2 C211 123.1(2) . . . no
W P2 C221 114.1(2) . . . no
C20 P2 C211 102.0(3) . . . no
C20 P2 C221 103.2(3) . . . no
C211 P2 C221 103.1(3) . . . no
W P3 C30 108.1(2) . . . no
W P3 C311 121.3(2) . . . no
W P3 C321 117.2(2) . . . no
C30 P3 C311 102.2(3) . . . no
C30 P3 C321 102.4(3) . . . no
C311 P3 C321 103.2(3) . . . no
W P4 C40 107.2(2) . . . no
W P4 C411 114.5(2) . . . no
W P4 C421 121.4(2) . . . no
C40 P4 C411 105.3(3) . . . no
C40 P4 C421 102.1(3) . . . no
C411 P4 C421 104.6(3) . . . no
W N1 N2 172.4(4) . . . yes
N1 N2 C2 124.6(5) . . . yes
N1 N2 C5 122.9(5) . . . yes
C2 N2 C5 112.3(5) . . . yes
O C2 N2 125.4(7) . . . yes
O C2 C3 130.8(7) . . . yes
N2 C2 C3 103.7(6) . . . yes
C2 C3 C4 110.6(7) . . . yes
C3 C4 C5 110.5(7) . . . yes
N2 C5 C4 102.9(6) . . . yes
P1 C10 C20 108.8(4) . . . no
P2 C20 C10 112.7(4) . . . no
P3 C30 C40 112.9(4) . . . no
P4 C40 C30 111.8(4) . . . no
P1 C111 C112 121.3(5) . . . no
P1 C111 C116 118.9(5) . . . no
C112 C111 C116 119.5(6) . . . no
C111 C112 C113 120.1(7) . . . no
C112 C113 C114 119.9(8) . . . no
C113 C114 C115 121.0(8) . . . no
C114 C115 C116 119.1(7) . . . no
C111 C116 C115 120.3(7) . . . no
P1 C121 C122 121.0(5) . . . no
P1 C121 C126 119.6(6) . . . no
C122 C121 C126 118.9(6) . . . no
C121 C122 C123 119.9(7) . . . no
C122 C123 C124 121.7(8) . . . no
C123 C124 C125 119.3(9) . . . no
C124 C125 C126 121.0(8) . . . no
C121 C126 C125 119.2(7) . . . no
P2 C211 C212 120.9(5) . . . no
P2 C211 C216 120.4(5) . . . no
C212 C211 C216 118.7(5) . . . no
C211 C212 C213 120.1(6) . . . no
C212 C213 C214 120.6(6) . . . no
C213 C214 C215 119.6(6) . . . no
C214 C215 C216 119.8(6) . . . no
C211 C216 C215 121.2(6) . . . no
P2 C221 C222 123.0(5) . . . no
P2 C221 C226 118.7(4) . . . no
C222 C221 C226 118.0(5) . . . no
C221 C222 C223 120.8(6) . . . no
C222 C223 C224 120.8(7) . . . no
C223 C224 C225 119.4(6) . . . no
C224 C225 C226 120.1(6) . . . no
C221 C226 C225 120.8(5) . . . no
P3 C311 C312 121.0(4) . . . no
P3 C311 C316 120.9(4) . . . no
C312 C311 C316 118.1(5) . . . no
C311 C312 C313 120.5(5) . . . no
C312 C313 C314 120.1(6) . . . no
C313 C314 C315 120.7(6) . . . no
C314 C315 C316 118.8(6) . . . no
C311 C316 C315 121.7(5) . . . no
P3 C321 C322 121.6(5) . . . no
P3 C321 C326 120.9(5) . . . no
C322 C321 C326 117.5(6) . . . no
C321 C322 C323 120.9(6) . . . no
C322 C323 C324 121.1(7) . . . no
C323 C324 C325 118.1(7) . . . no
C324 C325 C326 122.3(7) . . . no
C321 C326 C325 120.1(6) . . . no
P4 C411 C412 125.1(5) . . . no
P4 C411 C416 115.9(5) . . . no
C412 C411 C416 119.0(6) . . . no
C411 C412 C413 120.6(7) . . . no
C412 C413 C414 120.8(7) . . . no
C413 C414 C415 119.6(7) . . . no
C414 C415 C416 120.3(7) . . . no
C411 C416 C415 119.7(6) . . . no
P4 C421 C422 122.7(5) . . . no
P4 C421 C426 119.4(5) . . . no
C422 C421 C426 118.0(5) . . . no
C421 C422 C423 121.7(6) . . . no
C422 C423 C424 119.6(6) . . . no
C423 C424 C425 120.4(6) . . . no
C424 C425 C426 119.8(7) . . . no
C421 C426 C425 120.5(6) . . . no
F2 B F3 114(1) . . . no
F2 B F4 108.4(10) . . . no
F2 B F5 108.5(9) . . . no
F3 B F4 110.9(9) . . . no
F3 B F5 110.7(10) . . . no
F4 B F5 103.0(9) . . . no

loop_
_geom_bond_atom_site_label_1
_geom_bond_atom_site_label_2
_geom_bond_distance
_geom_bond_site_symmetry_1
_geom_bond_site_symmetry_2
_geom_bond_publ_flag
W P1 2.525(2) . . yes
W P2 2.528(2) . . yes
W P3 2.538(2) . . yes
W P4 2.502(2) . . yes
W F1 1.984(3) . . yes
W N1 1.769(4) . . yes
P1 C10 1.836(6) . . no
P1 C111 1.821(6) . . no
P1 C121 1.832(6) . . no
P2 C20 1.858(6) . . no
P2 C211 1.821(6) . . no
P2 C221 1.817(5) . . no
P3 C30 1.844(5) . . no
P3 C311 1.833(5) . . no
P3 C321 1.829(5) . . no
P4 C40 1.828(5) . . no
P4 C411 1.819(5) . . no
P4 C421 1.818(5) . . no
F2 B 1.29(1) . . no
F3 B 1.31(1) . . no
F4 B 1.40(1) . . no
F5 B 1.40(1) . . no
O C2 1.214(7) . . yes
N1 N2 1.346(5) . . yes
N2 C2 1.400(7) . . yes
N2 C5 1.456(7) . . yes
C2 C3 1.483(9) . . yes
C3 C4 1.333(9) . . yes
C4 C5 1.470(8) . . yes
C10 C20 1.532(7) . . no
C30 C40 1.529(7) . . no
C111 C112 1.362(8) . . no
C111 C116 1.380(7) . . no
C112 C113 1.400(9) . . no
C113 C114 1.36(1) . . no
C114 C115 1.36(1) . . no
C115 C116 1.404(8) . . no
C121 C122 1.371(8) . . no
C121 C126 1.381(8) . . no
C122 C123 1.378(9) . . no
C123 C124 1.332(10) . . no
C124 C125 1.36(1) . . no
C125 C126 1.386(9) . . no
C211 C212 1.370(7) . . no
C211 C216 1.376(7) . . no
C212 C213 1.393(7) . . no
C213 C214 1.359(8) . . no
C214 C215 1.374(8) . . no
C215 C216 1.379(8) . . no
C221 C222 1.374(7) . . no
C221 C226 1.381(7) . . no
C222 C223 1.383(8) . . no
C223 C224 1.359(9) . . no
C224 C225 1.367(8) . . no
C225 C226 1.388(7) . . no
C311 C312 1.376(6) . . no
C311 C316 1.370(7) . . no
C312 C313 1.382(7) . . no
C313 C314 1.356(8) . . no
C314 C315 1.363(7) . . no
C315 C316 1.385(7) . . no
C321 C322 1.379(7) . . no
C321 C326 1.364(7) . . no
C322 C323 1.375(8) . . no
C323 C324 1.356(9) . . no
C324 C325 1.337(9) . . no
C325 C326 1.384(8) . . no
C411 C412 1.375(7) . . no
C411 C416 1.398(7) . . no
C412 C413 1.380(8) . . no
C413 C414 1.365(9) . . no
C414 C415 1.380(8) . . no
C415 C416 1.389(8) . . no
C421 C422 1.381(7) . . no
C421 C426 1.379(8) . . no
C422 C423 1.370(7) . . no
C423 C424 1.356(9) . . no
C424 C425 1.373(9) . . no
C425 C426 1.382(8) . . no
